data_8107440
loop_
_publ_author_name
'Xia, Yu-Pei'
'Huang, Yu-Xin'

_publ_section_title
;
 Crystal structure of bis(dimethylammonium)
 poly[{\m4-1,1&#x02B9;-(1,4-phenylenebis(methylene))bis(1H-pyrazole-3,5-dicarboxylato)-\k6
 N 4 O 2}zinc(II)], C22H26N6O8Zn
;
_journal_issue 2
_journal_name_full 'Zeitschrift f\"ur Kristallographie - New Crystal Structures'
_journal_page_first 359
_journal_page_last 360
_journal_paper_doi 10.1515/ncrs-2023-0028
_journal_volume 238
_journal_year 2023
_chemical_formula_moiety 'C18 H10 N4 O8 Zn, 2(C2 H8 N)'
_chemical_formula_sum 'C22 H26 N6 O8 Zn'
_chemical_formula_weight 567.86
_space_group_crystal_system monoclinic
_space_group_IT_number 14
_space_group_name_Hall '-P 2ybc'
_space_group_name_H-M_alt 'P 1 21/c 1'
_atom_sites_solution_hydrogens geom
_atom_sites_solution_primary dual
_cell_angle_alpha 90
_cell_angle_beta 118.661(2)
_cell_angle_gamma 90
_cell_formula_units_Z 2
_cell_length_a 10.9820(8)
_cell_length_b 10.5260(7)
_cell_length_c 12.0980(11)
_cell_measurement_reflns_used 2516
_cell_measurement_temperature 298(2)
_cell_measurement_theta_max 26.858
_cell_measurement_theta_min 2.725
_cell_volume 1227.13(17)
_computing_cell_refinement 'SAINT v6.02A (Bruker, 2001) [1]'
_computing_data_collection 'Bruker SMART'
_computing_data_reduction 'SAINT v6.02A (Bruker, 2001) [1]'
_computing_molecular_graphics 'Olex2 1.5 (Dolomanov et al., 2009) [2]'
_computing_publication_material 'Olex2 1.5 (Dolomanov et al., 2009) [2]'
_computing_structure_refinement 'SHELXL 2018/3 (Sheldrick, 2015) [3]'
_computing_structure_solution 'SHELXT  (Sheldrick, 2015) [4]'
_diffrn_ambient_temperature 298.15
_diffrn_detector 'CCD area detector'
_diffrn_detector_area_resol_mean 5.6
_diffrn_detector_type 'Bruker SMART CCD 6000 area detector'
_diffrn_measured_fraction_theta_full 0.994
_diffrn_measured_fraction_theta_max 0.994
_diffrn_measurement_device 'three-circle diffractometer'
_diffrn_measurement_device_type 'Bruker SMART CCD 6000 area detector'
_diffrn_measurement_method 'phi and omega scans'
_diffrn_radiation_monochromator graphite
_diffrn_radiation_probe x-ray
_diffrn_radiation_type MoK\a
_diffrn_radiation_wavelength 0.71073
_diffrn_reflns_av_R_equivalents 0.0262
_diffrn_reflns_av_unetI/netI 0.0307
_diffrn_reflns_Laue_measured_fraction_full 0.994
_diffrn_reflns_Laue_measured_fraction_max 0.994
_diffrn_reflns_limit_h_max 13
_diffrn_reflns_limit_h_min -12
_diffrn_reflns_limit_k_max 12
_diffrn_reflns_limit_k_min -10
_diffrn_reflns_limit_l_max 13
_diffrn_reflns_limit_l_min -14
_diffrn_reflns_number 6021
_diffrn_reflns_point_group_measured_fraction_full 0.994
_diffrn_reflns_point_group_measured_fraction_max 0.994
_diffrn_reflns_theta_full 25.020
_diffrn_reflns_theta_max 25.020
_diffrn_reflns_theta_min 2.725
_diffrn_source 'sealed X-ray tube'
_diffrn_source_target Mo
_exptl_absorpt_coefficient_mu 1.060
_exptl_absorpt_correction_T_max 0.8403
_exptl_absorpt_correction_T_min 0.7774
_exptl_absorpt_correction_type multi-scan
_exptl_absorpt_process_details sadabs
_exptl_crystal_colour 'clear light colourless'
_exptl_crystal_colour_lustre clear
_exptl_crystal_colour_modifier light
_exptl_crystal_colour_primary colourless
_exptl_crystal_density_diffrn 1.537
_exptl_crystal_density_meas .
_exptl_crystal_density_method 'not measured'
_exptl_crystal_description block
_exptl_crystal_F_000 588
_exptl_crystal_size_max 0.25
_exptl_crystal_size_mid 0.18
_exptl_crystal_size_min 0.17
_refine_diff_density_max 0.418
_refine_diff_density_min -0.422
_refine_diff_density_rms 0.071
_refine_ls_extinction_coef .
_refine_ls_extinction_method none
_refine_ls_goodness_of_fit_ref 1.077
_refine_ls_hydrogen_treatment constr
_refine_ls_matrix_type full
_refine_ls_number_parameters 171
_refine_ls_number_reflns 2147
_refine_ls_number_restraints 18
_refine_ls_restrained_S_all 1.146
_refine_ls_R_factor_all 0.0490
_refine_ls_R_factor_gt 0.0352
_refine_ls_shift/su_max 0.000
_refine_ls_shift/su_mean 0.000
_refine_ls_structure_factor_coef Fsqd
_refine_ls_weighting_details 'w=1/[\s^2^(Fo^2^)+(0.0587P)^2^+0.9620P] where P=(Fo^2^+2Fc^2^)/3'
_refine_ls_weighting_scheme calc
_refine_ls_wR_factor_gt 0.0986
_refine_ls_wR_factor_ref 0.1101
_reflns_Friedel_coverage 0.000
_reflns_Friedel_fraction_full .
_reflns_Friedel_fraction_max .
_reflns_number_gt 1726
_reflns_number_total 2147
_reflns_threshold_expression 'I > 2\s(I)'
_cod_data_source_file suppl_j_ncrs-2023-0028_suppl.cif
_cod_data_source_block 1
_cod_database_code 8107440
_shelx_space_group_comment
;
The symmetry employed for this shelxl refinement is uniquely defined
by the following loop, which should always be used as a source of
symmetry information in preference to the above space-group names.
They are only intended as comments.
;
_shelx_estimated_absorpt_t_max 0.840
_shelx_estimated_absorpt_t_min 0.777
_olex2_refinement_description
;
1. Fixed Uiso
 At 1.2 times of:
  All C(H) groups, All C(H,H) groups, All N(H,H) groups
 At 1.5 times of:
  All C(H,H,H) groups
2. Uiso/Uaniso restraints and constraints
Uanis(C10) \\sim Ueq, Uanis(N3) \\sim Ueq, Uanis(C11) \\sim Ueq: with sigma of
0.005 and sigma for terminal atoms of 0.01
3.a Secondary CH2 refined with riding coordinates:
 C4(H4A,H4B), N3(H3A,H3B)
3.b Aromatic/amide H refined with riding coordinates:
 C2(H2), C6(H6), C7(H7)
3.c Idealised Me refined as rotating group:
 C10(H10A,H10B,H10C), C11(H11A,H11B,H11C)
;
_olex2_submission_special_instructions 'No special instructions were received'

loop_
_space_group_symop_operation_xyz
'x, y, z'
'-x, y+1/2, -z+1/2'
'-x, -y, -z'
'x, -y-1/2, z-1/2'

loop_
_atom_site_label
_atom_site_type_symbol
_atom_site_fract_x
_atom_site_fract_y
_atom_site_fract_z
_atom_site_U_iso_or_equiv
_atom_site_adp_type
_atom_site_occupancy
_atom_site_site_symmetry_order
_atom_site_calc_flag
_atom_site_refinement_flags_posn
_atom_site_refinement_flags_adp
_atom_site_refinement_flags_occupancy
_atom_site_disorder_assembly
_atom_site_disorder_group
C1 C 0.2772(3) 0.0724(3) -0.4477(3) 0.0266(6) Uani 1 1 d . . . . .
C2 C 0.2211(3) 0.1435(3) -0.3866(3) 0.0317(7) Uani 1 1 d . . . . .
H2 H 0.137053 0.129627 -0.387336 0.038 Uiso 1 1 calc R U . . .
C3 C 0.3154(3) 0.2390(3) -0.3246(3) 0.0284(7) Uani 1 1 d . . . . .
C4 C 0.5476(3) 0.2985(3) -0.3180(3) 0.0286(7) Uani 1 1 d . . . . .
H4A H 0.620499 0.243227 -0.313436 0.034 Uiso 1 1 calc R U . . .
H4B H 0.579395 0.335916 -0.235354 0.034 Uiso 1 1 calc R U . . .
C5 C 0.5224(3) 0.4036(3) -0.4126(3) 0.0288(7) Uani 1 1 d . . . . .
C6 C 0.5565(4) 0.3860(3) -0.5081(3) 0.0384(8) Uani 1 1 d . . . . .
H6 H 0.595191 0.309387 -0.513863 0.046 Uiso 1 1 calc R U . . .
C7 C 0.4663(4) 0.5192(3) -0.4053(3) 0.0384(8) Uani 1 1 d . . . . .
H7 H 0.443706 0.533023 -0.341311 0.046 Uiso 1 1 calc R U . . .
C8 C 0.2272(3) -0.0427(3) -0.5297(3) 0.0300(7) Uani 1 1 d . . . . .
C9 C 0.3113(3) 0.3390(3) -0.2367(3) 0.0371(8) Uani 1 1 d . . . . .
C10 C -0.0792(6) 0.2638(9) -0.1794(7) 0.139(3) Uani 1 1 d . U . . .
H10A H -0.143511 0.309793 -0.252861 0.208 Uiso 1 1 calc R U . . .
H10B H -0.026952 0.322518 -0.112397 0.208 Uiso 1 1 calc R U . . .
H10C H -0.129235 0.206760 -0.153770 0.208 Uiso 1 1 calc R U . . .
C11 C 0.0951(8) 0.0888(7) -0.1259(7) 0.132(3) Uani 1 1 d . U . . .
H11A H 0.132621 0.037652 -0.168079 0.199 Uiso 1 1 calc R U . . .
H11B H 0.036590 0.037483 -0.105293 0.199 Uiso 1 1 calc R U . . .
H11C H 0.169611 0.123166 -0.050055 0.199 Uiso 1 1 calc R U . . .
N1 N 0.3997(2) 0.1212(2) -0.4254(2) 0.0246(5) Uani 1 1 d . . . . .
N2 N 0.4227(2) 0.2220(2) -0.3504(2) 0.0244(5) Uani 1 1 d . . . . .
N3 N 0.0143(4) 0.1920(5) -0.2080(4) 0.0848(13) Uani 1 1 d . U . . .
H3A H 0.073838 0.246882 -0.211927 0.102 Uiso 1 1 calc R U . . .
H3B H -0.035554 0.159835 -0.284953 0.102 Uiso 1 1 calc R U . . .
O1 O 0.3105(2) -0.09365(19) -0.5593(2) 0.0308(5) Uani 1 1 d . . . . .
O2 O 0.1067(2) -0.0794(2) -0.5630(3) 0.0520(7) Uani 1 1 d . . . . .
O3 O 0.1984(3) 0.3517(3) -0.2375(3) 0.0714(10) Uani 1 1 d . . . . .
O4 O 0.4206(2) 0.3980(2) -0.1708(2) 0.0361(5) Uani 1 1 d . . . . .
Zn1 Zn 0.500000 0.000000 -0.500000 0.02549(18) Uani 1 2 d S . P . .

loop_
_atom_site_aniso_label
_atom_site_aniso_U_11
_atom_site_aniso_U_22
_atom_site_aniso_U_33
_atom_site_aniso_U_23
_atom_site_aniso_U_13
_atom_site_aniso_U_12
C1 0.0236(14) 0.0266(16) 0.0285(16) -0.0025(12) 0.0116(12) -0.0026(12)
C2 0.0269(16) 0.0362(17) 0.0342(18) -0.0066(14) 0.0165(14) -0.0045(13)
C3 0.0277(15) 0.0308(16) 0.0277(16) -0.0024(13) 0.0141(13) 0.0005(13)
C4 0.0260(15) 0.0284(16) 0.0291(16) -0.0026(13) 0.0115(13) -0.0053(12)
C5 0.0312(16) 0.0231(15) 0.0325(17) -0.0035(12) 0.0156(14) -0.0066(12)
C6 0.053(2) 0.0255(16) 0.049(2) 0.0003(15) 0.0343(18) 0.0036(15)
C7 0.056(2) 0.0298(18) 0.043(2) -0.0022(14) 0.0343(18) -0.0020(15)
C8 0.0296(16) 0.0283(15) 0.0322(17) -0.0014(13) 0.0150(14) -0.0034(13)
C9 0.0371(19) 0.0373(18) 0.0397(19) -0.0100(15) 0.0207(16) -0.0057(15)
C10 0.075(4) 0.218(7) 0.117(5) -0.078(5) 0.042(4) -0.012(4)
C11 0.151(6) 0.123(5) 0.093(5) -0.010(4) 0.034(4) 0.007(5)
N1 0.0284(13) 0.0229(12) 0.0246(13) -0.0007(10) 0.0143(11) 0.0010(10)
N2 0.0254(12) 0.0222(12) 0.0257(13) -0.0015(10) 0.0124(10) -0.0022(10)
N3 0.068(2) 0.105(3) 0.080(3) -0.036(2) 0.034(2) -0.021(2)
O1 0.0325(12) 0.0270(11) 0.0353(12) -0.0055(9) 0.0183(10) -0.0013(9)
O2 0.0383(14) 0.0591(17) 0.0662(18) -0.0298(14) 0.0311(13) -0.0205(12)
O3 0.0452(16) 0.085(2) 0.095(2) -0.0572(19) 0.0428(16) -0.0178(14)
O4 0.0401(13) 0.0372(12) 0.0347(13) -0.0144(10) 0.0208(11) -0.0121(10)
Zn1 0.0268(3) 0.0242(3) 0.0300(3) 0.0026(2) 0.0172(2) 0.00259(19)

loop_
_atom_type_symbol
_atom_type_description
_atom_type_scat_dispersion_real
_atom_type_scat_dispersion_imag
_atom_type_scat_source
C C 0.0033 0.0016 'International Tables Vol C Tables 4.2.6.8 and 6.1.1.4'
H H 0.0000 0.0000 'International Tables Vol C Tables 4.2.6.8 and 6.1.1.4'
N N 0.0061 0.0033 'International Tables Vol C Tables 4.2.6.8 and 6.1.1.4'
O O 0.0106 0.0060 'International Tables Vol C Tables 4.2.6.8 and 6.1.1.4'
Zn Zn 0.2839 1.4301 'International Tables Vol C Tables 4.2.6.8 and 6.1.1.4'

loop_
_geom_angle_atom_site_label_1
_geom_angle_atom_site_label_2
_geom_angle_atom_site_label_3
_geom_angle
_geom_angle_site_symmetry_1
_geom_angle_site_symmetry_3
C2 C1 C8 132.5(3) . .
N1 C1 C2 110.2(2) . .
N1 C1 C8 117.2(3) . .
C1 C2 H2 127.1 . .
C3 C2 C1 105.9(3) . .
C3 C2 H2 127.1 . .
C2 C3 C9 128.5(3) . .
N2 C3 C2 106.6(3) . .
N2 C3 C9 124.8(3) . .
H4A C4 H4B 107.8 . .
C5 C4 H4A 109.0 . .
C5 C4 H4B 109.0 . .
N2 C4 H4A 109.0 . .
N2 C4 H4B 109.0 . .
N2 C4 C5 112.8(2) . .
C6 C5 C4 120.5(3) . .
C7 C5 C4 121.1(3) . .
C7 C5 C6 118.4(3) . .
C5 C6 H6 119.5 . .
C7 C6 C5 120.9(3) 3_664 .
C7 C6 H6 119.5 3_664 .
C5 C7 H7 119.7 . .
C6 C7 C5 120.7(3) 3_664 .
C6 C7 H7 119.7 3_664 .
O1 C8 C1 116.8(3) . .
O2 C8 C1 117.5(3) . .
O2 C8 O1 125.7(3) . .
O3 C9 C3 115.8(3) . .
O3 C9 O4 127.2(3) . .
O4 C9 C3 117.0(3) . .
H10A C10 H10B 109.5 . .
H10A C10 H10C 109.5 . .
H10B C10 H10C 109.5 . .
N3 C10 H10A 109.5 . .
N3 C10 H10B 109.5 . .
N3 C10 H10C 109.5 . .
H11A C11 H11B 109.5 . .
H11A C11 H11C 109.5 . .
H11B C11 H11C 109.5 . .
N3 C11 H11A 109.5 . .
N3 C11 H11B 109.5 . .
N3 C11 H11C 109.5 . .
C1 N1 Zn1 110.82(18) . .
N2 N1 C1 106.5(2) . .
N2 N1 Zn1 142.02(18) . .
C3 N2 C4 131.5(2) . .
N1 N2 C3 110.8(2) . .
N1 N2 C4 117.5(2) . .
C10 N3 C11 119.9(6) . .
C10 N3 H3A 107.3 . .
C10 N3 H3B 107.3 . .
C11 N3 H3A 107.3 . .
C11 N3 H3B 107.3 . .
H3A N3 H3B 106.9 . .
C8 O1 Zn1 116.28(19) . .
C9 O4 Zn1 134.5(2) . 2_654
N1 Zn1 N1 180.00(9) 3_654 .
O1 Zn1 N1 78.35(8) 3_654 3_654
O1 Zn1 N1 78.35(8) . .
O1 Zn1 N1 101.65(8) . 3_654
O1 Zn1 N1 101.65(8) 3_654 .
O1 Zn1 O1 180.0 3_654 .
O1 Zn1 O4 88.39(8) 3_654 4_565
O1 Zn1 O4 88.39(8) . 2_644
O1 Zn1 O4 91.61(8) 3_654 2_644
O1 Zn1 O4 91.61(8) . 4_565
O4 Zn1 N1 86.88(9) 4_565 3_654
O4 Zn1 N1 93.12(9) 4_565 .
O4 Zn1 N1 86.88(9) 2_644 .
O4 Zn1 N1 93.12(9) 2_644 3_654
O4 Zn1 O4 180.0 4_565 2_644

loop_
_geom_bond_atom_site_label_1
_geom_bond_atom_site_label_2
_geom_bond_distance
_geom_bond_site_symmetry_2
C1 C2 1.386(4) .
C1 C8 1.494(4) .
C1 N1 1.342(4) .
C2 H2 0.9300 .
C2 C3 1.379(4) .
C3 C9 1.512(4) .
C3 N2 1.368(4) .
C4 H4A 0.9700 .
C4 H4B 0.9700 .
C4 C5 1.519(4) .
C4 N2 1.472(4) .
C5 C6 1.388(5) .
C5 C7 1.386(4) .
C6 H6 0.9300 .
C6 C7 1.380(5) 3_664
C7 H7 0.9300 .
C8 O1 1.252(4) .
C8 O2 1.245(4) .
C9 O3 1.242(4) .
C9 O4 1.243(4) .
C10 H10A 0.9600 .
C10 H10B 0.9600 .
C10 H10C 0.9600 .
C10 N3 1.445(7) .
C11 H11A 0.9600 .
C11 H11B 0.9600 .
C11 H11C 0.9600 .
C11 N3 1.452(8) .
N1 N2 1.339(3) .
N1 Zn1 2.147(2) .
N3 H3A 0.8900 .
N3 H3B 0.8900 .
O1 Zn1 2.094(2) .
O4 Zn1 2.110(2) 2_654

loop_
_geom_torsion_atom_site_label_1
_geom_torsion_atom_site_label_2
_geom_torsion_atom_site_label_3
_geom_torsion_atom_site_label_4
_geom_torsion
_geom_torsion_site_symmetry_1
_geom_torsion_site_symmetry_2
_geom_torsion_site_symmetry_3
_geom_torsion_site_symmetry_4
C1 C2 C3 C9 -175.8(3) . . . .
C1 C2 C3 N2 0.0(3) . . . .
C1 C8 O1 Zn1 -4.6(4) . . . .
C1 N1 N2 C3 -0.4(3) . . . .
C1 N1 N2 C4 -176.2(2) . . . .
C2 C1 C8 O1 -172.0(3) . . . .
C2 C1 C8 O2 8.2(5) . . . .
C2 C1 N1 N2 0.4(3) . . . .
C2 C1 N1 Zn1 173.1(2) . . . .
C2 C3 C9 O3 -14.1(5) . . . .
C2 C3 C9 O4 164.9(3) . . . .
C2 C3 N2 C4 175.2(3) . . . .
C2 C3 N2 N1 0.2(3) . . . .
C3 C9 O4 Zn1 -157.4(2) . . . 2_654
C4 C5 C6 C7 179.8(3) . . . 3_664
C4 C5 C7 C6 -179.9(3) . . . 3_664
C5 C4 N2 C3 -86.2(4) . . . .
C5 C4 N2 N1 88.6(3) . . . .
C6 C5 C7 C6 0.7(6) . . . 3_664
C7 C5 C6 C7 -0.7(6) . . . 3_664
C8 C1 C2 C3 179.9(3) . . . .
C8 C1 N1 N2 -179.8(2) . . . .
C8 C1 N1 Zn1 -7.1(3) . . . .
C9 C3 N2 C4 -8.7(5) . . . .
C9 C3 N2 N1 176.2(3) . . . .
N1 C1 C2 C3 -0.3(3) . . . .
N1 C1 C8 O1 8.2(4) . . . .
N1 C1 C8 O2 -171.6(3) . . . .
N2 C3 C9 O3 170.7(3) . . . .
N2 C3 C9 O4 -10.3(5) . . . .
N2 C4 C5 C6 -97.1(3) . . . .
N2 C4 C5 C7 83.5(4) . . . .
O2 C8 O1 Zn1 175.1(3) . . . .
O3 C9 O4 Zn1 21.5(6) . . . 2_654
Zn1 N1 N2 C3 -169.2(2) . . . .
Zn1 N1 N2 C4 15.0(4) . . . .
